data_4307844
loop_
_publ_author_name
'Yanfei Qi'
'Yangguang Li'
'Chao Qin'
'Enbo Wang'
'Hua Jin'
'Dongrong Xiao'
'Xinglong Wang'
'Song Chang'

_publ_section_title
;
From Chain to Network: Design and Analysis of Novel Organic-Inorganic
Assemblies from Organically Functionalized Zinc-Substituted
Polyoxovanadates and Zinc Organoamine Subunits
;
_journal_name_full 'Inorganic Chemistry'
_journal_page_first 3217
_journal_page_last 3230
_journal_paper_doi 10.1021/ic062338l
_journal_volume 46
_journal_year 2007
_chemical_formula_sum 'C76 H200 As32 N36 O178 V48 Zn14'
_chemical_formula_weight 10224.49
_chemical_name_systematic
; 
 ? 
;
_space_group_IT_number 14
_symmetry_cell_setting monoclinic
_symmetry_space_group_name_Hall '-P 2yn'
_symmetry_space_group_name_H-M 'P 1 21/n 1'
_atom_sites_solution_hydrogens geom
_atom_sites_solution_primary direct
_atom_sites_solution_secondary difmap
_audit_creation_method SHELXL-97
_cell_angle_alpha 90.00
_cell_angle_beta 103.56(3)
_cell_angle_gamma 90.00
_cell_formula_units_Z 1
_cell_length_a 12.901(3)
_cell_length_b 22.591(5)
_cell_length_c 25.299(5)
_cell_measurement_reflns_used 36008
_cell_measurement_temperature 293(2)
_cell_measurement_theta_max 25.00
_cell_measurement_theta_min 1.80
_cell_volume 7168(3)
_computing_cell_refinement 'Bruker Smart CCD'
_computing_data_collection 'Bruker Smart CCD'
_computing_data_reduction 'Bruker Smart CCD'
_computing_molecular_graphics 'Bruker SHELXTL'
_computing_publication_material 'Bruker SHELXTL'
_computing_structure_refinement 'SHELXL-97 (Sheldrick, 1997)'
_computing_structure_solution 'SHELXS-97 (Sheldrick, 1990)'
_diffrn_ambient_temperature 293(2)
_diffrn_detector_area_resol_mean '100x100 microns'
_diffrn_measured_fraction_theta_full 1.000
_diffrn_measured_fraction_theta_max 1.000
_diffrn_measurement_device_type 'Bruker Smart CCD'
_diffrn_measurement_method Oscillation
_diffrn_radiation_monochromator graphite
_diffrn_radiation_source 'fine-focus sealed tube'
_diffrn_radiation_type MoK\a
_diffrn_radiation_wavelength 0.71073
_diffrn_reflns_av_R_equivalents 0.0374
_diffrn_reflns_av_sigmaI/netI 0.0413
_diffrn_reflns_limit_h_max 15
_diffrn_reflns_limit_h_min -15
_diffrn_reflns_limit_k_max 26
_diffrn_reflns_limit_k_min -26
_diffrn_reflns_limit_l_max 21
_diffrn_reflns_limit_l_min -30
_diffrn_reflns_number 36008
_diffrn_reflns_theta_full 25.00
_diffrn_reflns_theta_max 25.00
_diffrn_reflns_theta_min 1.80
_diffrn_standards_decay_% 0
_diffrn_standards_interval_count 0
_diffrn_standards_interval_time .
_diffrn_standards_number 0
_exptl_absorpt_coefficient_mu 6.392
_exptl_absorpt_correction_T_max 0.202
_exptl_absorpt_correction_T_min 0.124
_exptl_absorpt_correction_type empirical
_exptl_absorpt_process_details 'ABSCOR by T.Higashi    8 March, 1995'
_exptl_crystal_colour brown
_exptl_crystal_density_diffrn 2.370
_exptl_crystal_density_method 'not measured'
_exptl_crystal_description block
_exptl_crystal_F_000 4916
_exptl_crystal_size_max 0.35
_exptl_crystal_size_mid 0.29
_exptl_crystal_size_min 0.25
_refine_diff_density_max 2.515
_refine_diff_density_min -1.303
_refine_diff_density_rms 0.165
_refine_ls_extinction_method none
_refine_ls_goodness_of_fit_ref 1.060
_refine_ls_hydrogen_treatment constr
_refine_ls_matrix_type full
_refine_ls_number_parameters 883
_refine_ls_number_reflns 12627
_refine_ls_number_restraints 0
_refine_ls_restrained_S_all 1.060
_refine_ls_R_factor_all 0.0610
_refine_ls_R_factor_gt 0.0475
_refine_ls_shift/su_max 0.001
_refine_ls_shift/su_mean 0.000
_refine_ls_structure_factor_coef Fsqd
_refine_ls_weighting_details 'calc w=1/[\s^2^(Fo^2^)+(0.1225P)^2^+0.0000P] where P=(Fo^2^+2Fc^2^)/3'
_refine_ls_weighting_scheme calc
_refine_ls_wR_factor_gt 0.1610
_refine_ls_wR_factor_ref 0.1726
_reflns_number_gt 10085
_reflns_number_total 12627
_reflns_threshold_expression >2sigma(I)
_cod_data_source_file ic062338lsi20061207_034439.cif
_cod_data_source_block DQ19
_cod_original_cell_volume 7168(2)
_cod_database_code 4307844

loop_
_symmetry_equiv_pos_as_xyz
'x, y, z'
'-x+1/2, y+1/2, -z+1/2'
'-x, -y, -z'
'x-1/2, -y-1/2, z-1/2'

loop_
_atom_site_label
_atom_site_type_symbol
_atom_site_fract_x
_atom_site_fract_y
_atom_site_fract_z
_atom_site_U_iso_or_equiv
_atom_site_adp_type
_atom_site_occupancy
_atom_site_symmetry_multiplicity
_atom_site_calc_flag
_atom_site_refinement_flags
_atom_site_disorder_assembly
_atom_site_disorder_group
Zn1 Zn -0.43501(9) 0.41813(4) 0.88500(4) 0.0440(3) Uani 1 1 d . . .
Zn2 Zn 0.0000 0.5000 0.5000 0.0337(3) Uani 1 2 d S . .
Zn3 Zn -0.49995(7) 0.30150(4) 0.54338(4) 0.0278(2) Uani 1 1 d . . .
Zn4 Zn 0.02833(7) 0.23174(4) 0.73212(4) 0.0259(2) Uani 1 1 d . . .
As1 As 0.10201(6) 0.25048(4) 0.60829(3) 0.0299(2) Uani 1 1 d . . .
As2 As -0.11450(6) 0.10768(3) 0.75113(3) 0.0306(2) Uani 1 1 d . . .
As3 As 0.08217(6) 0.36785(3) 0.68037(3) 0.02814(19) Uani 1 1 d . . .
As4 As -0.13595(6) 0.22634(3) 0.82246(3) 0.0287(2) Uani 1 1 d . . .
As5 As -0.41698(6) 0.44299(3) 0.58503(3) 0.0294(2) Uani 1 1 d . . .
As6 As -0.53802(6) 0.36506(3) 0.66179(3) 0.0293(2) Uani 1 1 d . . .
As7 As -0.37954(6) 0.22546(3) 0.45497(3) 0.0289(2) Uani 1 1 d . . .
As8 As -0.49708(6) 0.14834(3) 0.53343(3) 0.0289(2) Uani 1 1 d . . .
V1 V -0.22631(10) 0.12546(5) 0.54610(5) 0.0259(3) Uani 1 1 d . . .
V2 V -0.31984(10) 0.10170(5) 0.64198(5) 0.0245(3) Uani 1 1 d . . .
V3 V -0.36663(10) 0.17084(5) 0.73536(5) 0.0233(3) Uani 1 1 d . . .
V4 V -0.35548(9) 0.30174(5) 0.76184(5) 0.0223(3) Uani 1 1 d . . .
V5 V -0.15520(10) 0.43253(5) 0.63317(5) 0.0233(3) Uani 1 1 d . . .
V6 V -0.08248(9) 0.36005(5) 0.54761(5) 0.0222(3) Uani 1 1 d . . .
V7 V -0.11848(10) 0.23175(5) 0.51215(5) 0.0232(3) Uani 1 1 d . . .
V8 V -0.07806(10) 0.34848(5) 0.76346(5) 0.0257(3) Uani 1 1 d . . .
V9 V -0.04184(10) 0.13948(5) 0.63746(5) 0.0280(3) Uani 1 1 d . . .
V10 V -0.30824(10) 0.35836(5) 0.50551(5) 0.0257(3) Uani 1 1 d . . .
V11 V -0.51992(10) 0.22124(5) 0.64313(5) 0.0257(3) Uani 1 1 d . . .
V12 V -0.27739(10) 0.41291(5) 0.71874(5) 0.0239(3) Uani 1 1 d . . .
OW1 O -0.2312(15) 0.2752(8) 0.6361(8) 0.215(8) Uiso 1 1 d . . .
O1 O -0.5191(4) 0.4252(2) 0.6195(2) 0.0347(13) Uani 1 1 d . . .
O2 O -0.2236(5) 0.0683(3) 0.5087(2) 0.0448(15) Uani 1 1 d . . .
O3 O -0.0095(5) 0.3827(3) 0.8153(2) 0.0430(14) Uani 1 1 d . . .
O4 O 0.0421(5) 0.0864(2) 0.6389(3) 0.0424(14) Uani 1 1 d . . .
O5 O -0.3383(5) 0.3955(3) 0.4508(2) 0.0424(14) Uani 1 1 d . . .
O6 O -0.6393(4) 0.2041(3) 0.6452(2) 0.0416(14) Uani 1 1 d . . .
O7 O -0.0528(4) 0.1544(2) 0.7128(2) 0.0351(13) Uani 1 1 d . . .
O8 O -0.3612(5) 0.0341(2) 0.6416(2) 0.0348(13) Uani 1 1 d . . .
O9 O -0.2925(5) 0.4699(2) 0.7532(2) 0.0386(13) Uani 1 1 d . . .
O10 O -0.5089(4) 0.2145(2) 0.5661(2) 0.0319(12) Uani 1 1 d . . .
O11 O -0.1216(4) 0.5005(2) 0.6315(2) 0.0327(12) Uani 1 1 d . . .
O12 O -0.3974(4) 0.2861(2) 0.4951(2) 0.0319(12) Uani 1 1 d . . .
O13 O 0.0396(4) 0.2145(2) 0.6537(2) 0.0336(12) Uani 1 1 d . . .
O14 O -0.0661(4) 0.2163(2) 0.4623(2) 0.0357(13) Uani 1 1 d . . .
O15 O -0.4062(4) 0.3169(2) 0.8123(2) 0.0335(12) Uani 1 1 d . . .
O16 O -0.4144(4) 0.3767(2) 0.5491(2) 0.0309(12) Uani 1 1 d . . .
O17 O -0.1019(4) 0.1524(2) 0.8109(2) 0.0362(13) Uani 1 1 d . . .
O18 O -0.0222(4) 0.4006(2) 0.5107(2) 0.0298(12) Uani 1 1 d . . .
O19 O -0.4204(4) 0.1304(2) 0.7737(2) 0.0350(13) Uani 1 1 d . . .
O20 O -0.4750(4) 0.1760(2) 0.4710(2) 0.0312(12) Uani 1 1 d . . .
O21 O -0.4275(4) 0.1516(2) 0.6599(2) 0.0257(11) Uani 1 1 d . . .
O22 O -0.2621(4) 0.1948(2) 0.4974(2) 0.0285(11) Uani 1 1 d . . .
O23 O -0.5216(4) 0.3058(2) 0.6209(2) 0.0323(12) Uani 1 1 d . . .
O24 O -0.1835(4) 0.1042(2) 0.6223(2) 0.0290(11) Uani 1 1 d . . .
O25 O 0.1472(4) 0.3157(2) 0.6471(2) 0.0338(12) Uani 1 1 d . . .
O26 O -0.4094(4) 0.3652(2) 0.7077(2) 0.0274(11) Uani 1 1 d . . .
O27 O -0.0677(4) 0.2623(2) 0.7795(2) 0.0315(12) Uani 1 1 d . . .
O28 O -0.2495(4) 0.1245(2) 0.7180(2) 0.0281(11) Uani 1 1 d . . .
O29 O -0.0918(4) 0.1668(2) 0.5636(2) 0.0271(11) Uani 1 1 d . . .
O30 O -0.0298(4) 0.3853(2) 0.62491(19) 0.0253(11) Uani 1 1 d . . .
O31 O -0.3634(4) 0.1307(2) 0.5664(2) 0.0279(11) Uani 1 1 d . . .
O32 O 0.0201(4) 0.3216(2) 0.7182(2) 0.0335(12) Uani 1 1 d . . .
O33 O -0.4430(4) 0.2442(2) 0.7156(2) 0.0248(11) Uani 1 1 d . . .
O34 O -0.2677(4) 0.2285(2) 0.7804(2) 0.0290(12) Uani 1 1 d . . .
O35 O -0.2267(4) 0.3469(2) 0.76722(19) 0.0245(11) Uani 1 1 d . . .
O36 O -0.3051(4) 0.4313(2) 0.6399(2) 0.0291(11) Uani 1 1 d . . .
O37 O -0.1853(4) 0.3095(2) 0.50263(19) 0.0235(10) Uani 1 1 d . . .
O38 O -0.1309(4) 0.4105(2) 0.7093(2) 0.0256(11) Uani 1 1 d . . .
O39 O -0.2016(4) 0.4034(2) 0.5592(2) 0.0265(11) Uani 1 1 d . . .
O40 O -0.0122(4) 0.2813(2) 0.5628(2) 0.0266(11) Uani 1 1 d . . .
N1 N -0.6440(5) 0.3215(3) 0.4952(2) 0.0261(13) Uani 1 1 d . . .
N2 N 0.1764(5) 0.2129(3) 0.7774(3) 0.0299(14) Uani 1 1 d . . .
N3 N 0.0737(6) 0.5036(3) 0.5851(3) 0.0376(16) Uani 1 1 d . . .
H3A H 0.0534 0.5368 0.5996 0.045 Uiso 1 1 calc R . .
H3B H 0.0527 0.4724 0.6021 0.045 Uiso 1 1 calc R . .
N4 N 0.1588(5) 0.4819(3) 0.4963(3) 0.0363(16) Uani 1 1 d . . .
H4B H 0.1598 0.4527 0.4722 0.044 Uiso 1 1 calc R . .
H4C H 0.1882 0.5143 0.4852 0.044 Uiso 1 1 calc R . .
N5 N -0.5821(7) 0.3733(4) 0.8638(4) 0.065(2) Uani 1 1 d . . .
H5B H -0.5712 0.3342 0.8693 0.078 Uiso 1 1 calc R . .
H5C H -0.6244 0.3858 0.8853 0.078 Uiso 1 1 calc R . .
N6 N -0.5013(8) 0.4590(5) 0.8074(4) 0.073(3) Uani 1 1 d . . .
H6C H -0.4933 0.4985 0.8103 0.088 Uiso 1 1 calc R . .
H6D H -0.4665 0.4461 0.7827 0.088 Uiso 1 1 calc R . .
N7 N -0.2752(6) 0.4244(4) 0.8740(3) 0.058(2) Uani 1 1 d . . .
H7C H -0.2717 0.4078 0.8421 0.069 Uiso 1 1 calc R . .
H7D H -0.2560 0.4626 0.8735 0.069 Uiso 1 1 calc R . .
N8 N -0.3592(6) 0.3524(3) 0.9412(3) 0.050(2) Uani 1 1 d . . .
H8A H -0.3538 0.3650 0.9755 0.060 Uiso 1 1 calc R . .
H8B H -0.3978 0.3188 0.9363 0.060 Uiso 1 1 calc R . .
N9 N -0.4507(8) 0.4858(4) 0.9382(4) 0.067(3) Uani 1 1 d . . .
H9B H -0.3848 0.4994 0.9530 0.081 Uiso 1 1 calc R . .
H9C H -0.4865 0.5154 0.9181 0.081 Uiso 1 1 calc R . .
C1 C -0.7319(6) 0.3010(4) 0.5097(3) 0.0358(19) Uani 1 1 d . . .
H1A H -0.7238 0.2796 0.5418 0.043 Uiso 1 1 calc R . .
C2 C -0.8332(6) 0.3108(4) 0.4782(3) 0.039(2) Uani 1 1 d . . .
H2A H -0.8918 0.2947 0.4885 0.047 Uiso 1 1 calc R . .
C3 C -0.8479(6) 0.3441(4) 0.4317(3) 0.0355(19) Uani 1 1 d . . .
C4 C -0.7571(6) 0.3646(4) 0.4156(3) 0.040(2) Uani 1 1 d . . .
H4A H -0.7637 0.3857 0.3835 0.047 Uiso 1 1 calc R . .
C5 C -0.6572(6) 0.3525(4) 0.4489(3) 0.0353(19) Uani 1 1 d . . .
H5A H -0.5970 0.3665 0.4385 0.042 Uiso 1 1 calc R . .
C6 C -0.9597(7) 0.3536(4) 0.3960(3) 0.0359(19) Uani 1 1 d . . .
H6A H -1.0071 0.3675 0.4179 0.043 Uiso 1 1 calc R . .
H6B H -0.9578 0.3830 0.3683 0.043 Uiso 1 1 calc R . .
C7 C -0.9990(6) 0.2960(4) 0.3699(4) 0.0375(19) Uani 1 1 d . . .
H7A H -0.9935 0.2663 0.3981 0.045 Uiso 1 1 calc R . .
H7B H -0.9526 0.2839 0.3467 0.045 Uiso 1 1 calc R . .
C8 C -1.1117(6) 0.2969(4) 0.3365(3) 0.0379(19) Uani 1 1 d . . .
C9 C 0.1989(7) 0.1983(5) 0.8296(4) 0.048(2) Uani 1 1 d . . .
H9A H 0.1428 0.1913 0.8460 0.058 Uiso 1 1 calc R . .
C10 C 0.3021(7) 0.1928(5) 0.8606(4) 0.051(2) Uani 1 1 d . . .
H10A H 0.3144 0.1825 0.8972 0.076 Uiso 1 1 calc R . .
C11 C 0.2588(7) 0.2198(5) 0.7542(4) 0.048(2) Uani 1 1 d . . .
H11A H 0.2444 0.2281 0.7171 0.058 Uiso 1 1 calc R . .
C12 C 0.3630(7) 0.2153(5) 0.7819(4) 0.054(3) Uani 1 1 d . . .
H12A H 0.4171 0.2206 0.7637 0.082 Uiso 1 1 calc R . .
C13 C -0.6342(11) 0.3840(7) 0.8075(7) 0.104(5) Uani 1 1 d . . .
H13A H -0.7106 0.3792 0.8025 0.125 Uiso 1 1 calc R . .
H13B H -0.6099 0.3551 0.7848 0.125 Uiso 1 1 calc R . .
C14 C -0.6110(12) 0.4447(7) 0.7903(6) 0.103(5) Uani 1 1 d . . .
H14A H -0.6329 0.4475 0.7510 0.124 Uiso 1 1 calc R . .
H14B H -0.6522 0.4732 0.8055 0.124 Uiso 1 1 calc R . .
C15 C -0.2042(9) 0.3942(6) 0.9180(5) 0.073(4) Uani 1 1 d . . .
H15A H -0.1387 0.3843 0.9074 0.088 Uiso 1 1 calc R . .
H15B H -0.1864 0.4201 0.9494 0.088 Uiso 1 1 calc R . .
C16 C -0.2522(8) 0.3412(5) 0.9321(5) 0.065(3) Uani 1 1 d . . .
H16A H -0.2070 0.3246 0.9648 0.077 Uiso 1 1 calc R . .
H16B H -0.2576 0.3125 0.9031 0.077 Uiso 1 1 calc R . .
C17 C 0.1900(8) 0.5030(5) 0.5933(4) 0.063(3) Uani 1 1 d . . .
H17A H 0.2226 0.4874 0.6290 0.076 Uiso 1 1 calc R . .
H17B H 0.2161 0.5429 0.5909 0.076 Uiso 1 1 calc R . .
C18 C 0.2195(8) 0.4643(5) 0.5496(4) 0.059(3) Uani 1 1 d . . .
H18A H 0.2951 0.4680 0.5514 0.071 Uiso 1 1 calc R . .
H18B H 0.2047 0.4231 0.5561 0.071 Uiso 1 1 calc R . .
C19 C -0.4993(13) 0.4755(5) 0.9800(6) 0.099(5) Uani 1 1 d . . .
H19B H -0.4649 0.4415 1.0002 0.149 Uiso 1 1 calc R . .
H19C H -0.5727 0.4644 0.9642 0.149 Uiso 1 1 calc R . .
OW2 O -0.7869(13) 0.1138(8) 0.5588(5) 0.084(6) Uani 0.50 1 d P . .
OW3 O -0.3022(10) 0.0900(5) 0.3906(4) 0.044(3) Uani 0.50 1 d P . .
OW4 O -0.6334(9) 0.0523(5) 0.6594(14) 0.41(2) Uani 1 1 d . . .
OW5 O -0.5804(10) 0.0121(5) 0.7246(6) 0.054(3) Uani 0.50 1 d P . .
OW6 O -0.4578(6) 0.0139(3) 0.7325(3) 0.064(2) Uani 1 1 d . . .
Q1 C -0.0825(12) 0.3358(7) 0.8030(7) 0.095(4) Uiso 1 1 d . . .
Q2 C 0.0254(14) 0.1526(8) 0.6135(7) 0.109(5) Uiso 1 1 d . . .

loop_
_atom_site_aniso_label
_atom_site_aniso_U_11
_atom_site_aniso_U_22
_atom_site_aniso_U_33
_atom_site_aniso_U_23
_atom_site_aniso_U_13
_atom_site_aniso_U_12
Zn1 0.0526(7) 0.0384(5) 0.0384(6) 0.0042(4) 0.0057(5) -0.0045(5)
Zn2 0.0267(7) 0.0451(8) 0.0290(7) 0.0067(6) 0.0061(6) 0.0021(6)
Zn3 0.0188(4) 0.0357(5) 0.0268(5) 0.0048(4) 0.0013(4) 0.0006(4)
Zn4 0.0190(4) 0.0288(4) 0.0281(5) 0.0000(4) 0.0017(4) 0.0021(3)
As1 0.0206(4) 0.0393(4) 0.0294(4) 0.0014(3) 0.0050(3) 0.0036(3)
As2 0.0287(4) 0.0266(4) 0.0344(4) 0.0049(3) 0.0033(4) 0.0026(3)
As3 0.0242(4) 0.0313(4) 0.0268(4) 0.0007(3) 0.0018(3) -0.0041(3)
As4 0.0263(4) 0.0359(4) 0.0225(4) 0.0048(3) 0.0029(3) -0.0005(3)
As5 0.0278(4) 0.0286(4) 0.0308(4) 0.0051(3) 0.0051(4) 0.0050(3)
As6 0.0216(4) 0.0364(4) 0.0299(4) 0.0011(3) 0.0060(3) 0.0052(3)
As7 0.0260(4) 0.0376(4) 0.0212(4) -0.0016(3) 0.0014(3) -0.0007(3)
As8 0.0236(4) 0.0333(4) 0.0274(4) -0.0021(3) 0.0010(3) -0.0060(3)
V1 0.0250(7) 0.0252(6) 0.0271(7) -0.0037(5) 0.0054(6) 0.0009(5)
V2 0.0252(7) 0.0222(6) 0.0245(6) 0.0020(5) 0.0027(5) -0.0011(5)
V3 0.0226(6) 0.0236(6) 0.0238(6) 0.0024(5) 0.0058(5) -0.0012(5)
V4 0.0203(6) 0.0259(6) 0.0204(6) 0.0008(5) 0.0044(5) -0.0004(5)
V5 0.0234(6) 0.0234(6) 0.0235(6) 0.0003(5) 0.0064(5) -0.0008(5)
V6 0.0216(6) 0.0246(6) 0.0207(6) 0.0007(5) 0.0054(5) -0.0021(5)
V7 0.0204(6) 0.0292(6) 0.0201(6) -0.0021(5) 0.0048(5) -0.0001(5)
V8 0.0267(7) 0.0270(6) 0.0223(7) 0.0000(5) 0.0035(6) -0.0022(5)
V9 0.0252(7) 0.0266(6) 0.0315(7) -0.0007(5) 0.0054(6) 0.0028(5)
V10 0.0221(6) 0.0300(7) 0.0242(6) 0.0032(5) 0.0040(5) -0.0003(5)
V11 0.0198(6) 0.0312(7) 0.0247(7) 0.0013(5) 0.0024(5) -0.0013(5)
V12 0.0260(7) 0.0222(6) 0.0239(6) -0.0012(5) 0.0066(5) 0.0011(5)
O1 0.028(3) 0.037(3) 0.039(3) 0.003(3) 0.009(3) 0.011(2)
O2 0.048(4) 0.041(3) 0.045(4) -0.017(3) 0.012(3) -0.001(3)
O3 0.045(4) 0.044(3) 0.034(3) -0.007(3) -0.002(3) -0.016(3)
O4 0.038(3) 0.033(3) 0.057(4) 0.000(3) 0.011(3) 0.010(3)
O5 0.040(3) 0.056(4) 0.029(3) 0.014(3) 0.004(3) -0.006(3)
O6 0.019(3) 0.055(4) 0.050(4) 0.005(3) 0.005(3) -0.003(3)
O7 0.035(3) 0.040(3) 0.030(3) 0.000(2) 0.005(3) 0.000(2)
O8 0.046(3) 0.027(3) 0.030(3) -0.001(2) 0.006(3) -0.006(2)
O9 0.044(3) 0.033(3) 0.039(3) -0.010(3) 0.009(3) 0.003(3)
O10 0.033(3) 0.037(3) 0.026(3) 0.000(2) 0.007(2) 0.005(2)
O11 0.038(3) 0.023(3) 0.038(3) 0.004(2) 0.012(3) -0.006(2)
O12 0.024(3) 0.033(3) 0.038(3) -0.008(2) 0.004(2) -0.004(2)
O13 0.037(3) 0.032(3) 0.029(3) -0.001(2) 0.003(3) -0.008(2)
O14 0.035(3) 0.047(3) 0.029(3) -0.004(3) 0.016(3) 0.001(3)
O15 0.033(3) 0.039(3) 0.030(3) -0.003(2) 0.011(3) 0.000(2)
O16 0.024(3) 0.035(3) 0.036(3) -0.006(2) 0.010(2) -0.004(2)
O17 0.037(3) 0.043(3) 0.025(3) 0.007(2) 0.000(3) -0.001(3)
O18 0.034(3) 0.030(3) 0.027(3) 0.000(2) 0.010(2) -0.001(2)
O19 0.043(3) 0.035(3) 0.030(3) 0.002(2) 0.013(3) -0.005(3)
O20 0.028(3) 0.043(3) 0.020(3) -0.002(2) 0.000(2) -0.010(2)
O21 0.023(3) 0.024(2) 0.028(3) -0.001(2) 0.002(2) 0.002(2)
O22 0.022(3) 0.029(3) 0.032(3) 0.002(2) 0.002(2) -0.003(2)
O23 0.038(3) 0.033(3) 0.024(3) 0.004(2) 0.004(2) 0.004(2)
O24 0.023(3) 0.030(3) 0.032(3) 0.003(2) 0.003(2) -0.003(2)
O25 0.021(3) 0.043(3) 0.037(3) 0.001(3) 0.006(2) -0.004(2)
O26 0.025(3) 0.026(3) 0.029(3) 0.009(2) 0.004(2) 0.002(2)
O27 0.028(3) 0.031(3) 0.037(3) 0.005(2) 0.008(3) 0.003(2)
O28 0.027(3) 0.033(3) 0.022(3) -0.001(2) 0.000(2) 0.003(2)
O29 0.021(3) 0.031(3) 0.028(3) 0.000(2) 0.004(2) 0.001(2)
O30 0.024(3) 0.029(3) 0.023(3) 0.000(2) 0.005(2) 0.005(2)
O31 0.022(3) 0.035(3) 0.026(3) 0.007(2) 0.005(2) 0.003(2)
O32 0.037(3) 0.031(3) 0.035(3) 0.006(2) 0.013(3) 0.003(2)
O33 0.020(3) 0.027(2) 0.026(3) 0.000(2) 0.002(2) 0.001(2)
O34 0.020(3) 0.026(3) 0.036(3) 0.002(2) -0.003(2) 0.002(2)
O35 0.023(3) 0.028(3) 0.024(3) 0.004(2) 0.008(2) -0.002(2)
O36 0.021(3) 0.039(3) 0.026(3) 0.005(2) 0.004(2) 0.006(2)
O37 0.019(2) 0.028(3) 0.022(3) 0.002(2) 0.002(2) 0.000(2)
O38 0.024(3) 0.026(3) 0.026(3) 0.001(2) 0.005(2) -0.003(2)
O39 0.023(3) 0.030(3) 0.027(3) 0.002(2) 0.006(2) 0.002(2)
O40 0.021(3) 0.028(3) 0.027(3) -0.002(2) -0.002(2) 0.000(2)
N1 0.019(3) 0.033(3) 0.024(3) 0.001(3) 0.000(3) 0.000(3)
N2 0.022(3) 0.040(4) 0.026(3) -0.005(3) 0.002(3) 0.002(3)
N3 0.046(4) 0.035(4) 0.031(4) 0.002(3) 0.006(3) -0.002(3)
N4 0.037(4) 0.034(4) 0.041(4) 0.007(3) 0.015(3) -0.001(3)
N5 0.053(5) 0.057(5) 0.076(7) 0.013(5) -0.006(5) 0.000(4)
N6 0.071(7) 0.087(7) 0.063(6) 0.019(5) 0.022(5) 0.030(6)
N7 0.052(5) 0.070(6) 0.048(5) 0.006(4) 0.008(4) -0.020(4)
N8 0.050(5) 0.041(4) 0.058(5) 0.004(4) 0.012(4) -0.006(4)
N9 0.096(7) 0.045(5) 0.069(6) -0.013(4) 0.037(6) -0.013(5)
C1 0.023(4) 0.058(5) 0.024(4) 0.006(4) 0.001(3) -0.002(4)
C2 0.026(4) 0.064(6) 0.030(4) 0.008(4) 0.009(4) 0.002(4)
C3 0.033(4) 0.049(5) 0.022(4) -0.004(4) 0.000(4) 0.005(4)
C4 0.029(4) 0.055(5) 0.033(5) 0.011(4) 0.003(4) -0.002(4)
C5 0.025(4) 0.048(5) 0.032(4) 0.009(4) 0.006(4) -0.001(4)
C6 0.036(5) 0.040(4) 0.033(4) -0.005(4) 0.010(4) 0.006(4)
C7 0.028(4) 0.044(5) 0.043(5) -0.004(4) 0.014(4) -0.001(4)
C8 0.030(4) 0.047(5) 0.033(4) -0.004(4) 0.001(4) -0.005(4)
C9 0.028(4) 0.084(7) 0.035(5) 0.002(5) 0.011(4) 0.010(5)
C10 0.037(5) 0.086(7) 0.027(5) 0.002(5) 0.002(4) -0.003(5)
C11 0.023(4) 0.088(7) 0.030(5) 0.009(5) -0.002(4) 0.002(4)
C12 0.030(5) 0.095(8) 0.039(5) 0.012(5) 0.008(4) 0.015(5)
C13 0.062(9) 0.123(13) 0.113(13) -0.019(11) -0.008(9) 0.004(8)
C14 0.093(11) 0.102(12) 0.092(11) 0.015(9) -0.025(9) 0.017(9)
C15 0.044(6) 0.115(10) 0.050(7) 0.021(7) -0.011(5) -0.014(6)
C16 0.057(7) 0.068(7) 0.055(7) 0.013(5) -0.014(6) -0.002(5)
C17 0.049(6) 0.101(9) 0.034(5) 0.004(5) 0.000(5) -0.017(6)
C18 0.037(5) 0.070(7) 0.066(7) -0.004(6) 0.003(5) 0.015(5)
C19 0.160(14) 0.042(6) 0.132(12) -0.026(7) 0.105(12) -0.019(7)
OW2 0.084(11) 0.135(15) 0.023(7) 0.007(8) -0.010(7) 0.067(11)
OW3 0.052(8) 0.056(7) 0.020(6) -0.010(5) -0.001(6) 0.006(6)
OW4 0.062(8) 0.087(9) 0.98(6) 0.198(19) -0.091(17) -0.021(6)
OW5 0.032(7) 0.041(7) 0.081(10) 0.013(7) 0.000(7) 0.000(5)
OW6 0.076(5) 0.046(4) 0.070(5) 0.002(4) 0.020(4) -0.004(4)

loop_
_atom_type_symbol
_atom_type_description
_atom_type_scat_dispersion_real
_atom_type_scat_dispersion_imag
_atom_type_scat_source
C C 0.0033 0.0016 'International Tables Vol C Tables 4.2.6.8 and 6.1.1.4'
H H 0.0000 0.0000 'International Tables Vol C Tables 4.2.6.8 and 6.1.1.4'
N N 0.0061 0.0033 'International Tables Vol C Tables 4.2.6.8 and 6.1.1.4'
O O 0.0106 0.0060 'International Tables Vol C Tables 4.2.6.8 and 6.1.1.4'
V V 0.3005 0.5294 'International Tables Vol C Tables 4.2.6.8 and 6.1.1.4'
Zn Zn 0.2839 1.4301 'International Tables Vol C Tables 4.2.6.8 and 6.1.1.4'
As As 0.0499 2.0058 'International Tables Vol C Tables 4.2.6.8 and 6.1.1.4'

loop_
_geom_angle_atom_site_label_1
_geom_angle_atom_site_label_2
_geom_angle_atom_site_label_3
_geom_angle
_geom_angle_site_symmetry_1
_geom_angle_site_symmetry_3
_geom_angle_publ_flag
N9 Zn1 N5 107.4(4) . . ?
N9 Zn1 N8 100.3(4) . . ?
N5 Zn1 N8 94.6(3) . . ?
N9 Zn1 N7 106.1(4) . . ?
N5 Zn1 N7 146.4(4) . . ?
N8 Zn1 N7 80.1(3) . . ?
N9 Zn1 N6 101.4(4) . . ?
N5 Zn1 N6 80.4(4) . . ?
N8 Zn1 N6 158.3(4) . . ?
N7 Zn1 N6 92.4(3) . . ?
N4 Zn2 N4 180.000(1) . 3_566 ?
N4 Zn2 N3 81.2(3) . . ?
N4 Zn2 N3 98.8(3) 3_566 . ?
N4 Zn2 N3 98.8(3) . 3_566 ?
N4 Zn2 N3 81.2(3) 3_566 3_566 ?
N3 Zn2 N3 180.000(1) . 3_566 ?
N4 Zn2 O18 92.0(2) . 3_566 ?
N4 Zn2 O18 88.0(2) 3_566 3_566 ?
N3 Zn2 O18 92.5(2) . 3_566 ?
N3 Zn2 O18 87.5(2) 3_566 3_566 ?
N4 Zn2 O18 88.0(2) . . ?
N4 Zn2 O18 92.0(2) 3_566 . ?
N3 Zn2 O18 87.5(2) . . ?
N3 Zn2 O18 92.5(2) 3_566 . ?
O18 Zn2 O18 180.0(3) 3_566 . ?
O16 Zn3 N1 105.4(2) . . ?
O16 Zn3 O12 76.4(2) . . ?
N1 Zn3 O12 108.2(2) . . ?
O16 Zn3 O23 95.0(2) . . ?
N1 Zn3 O23 104.7(2) . . ?
O12 Zn3 O23 147.0(2) . . ?
O16 Zn3 O10 148.4(2) . . ?
N1 Zn3 O10 106.2(2) . . ?
O12 Zn3 O10 95.3(2) . . ?
O23 Zn3 O10 75.4(2) . . ?
O16 Zn3 V10 38.39(14) . . ?
N1 Zn3 V10 113.85(17) . . ?
O12 Zn3 V10 38.09(14) . . ?
O23 Zn3 V10 124.67(16) . . ?
O10 Zn3 V10 125.30(15) . . ?
N2 Zn4 O27 111.2(2) . . ?
N2 Zn4 O7 108.6(2) . . ?
O27 Zn4 O7 94.8(2) . . ?
N2 Zn4 O13 103.5(2) . . ?
O27 Zn4 O13 145.2(2) . . ?
O7 Zn4 O13 75.8(2) . . ?
N2 Zn4 O32 107.9(2) . . ?
O27 Zn4 O32 75.7(2) . . ?
O7 Zn4 O32 143.3(2) . . ?
O13 Zn4 O32 92.0(2) . . ?
O13 As1 O25 99.4(2) . . ?
O13 As1 O40 99.7(2) . . ?
O25 As1 O40 98.4(2) . . ?
O13 As1 Q2 44.7(4) . . ?
O25 As1 Q2 143.2(4) . . ?
O40 As1 Q2 96.1(4) . . ?
O7 As2 O28 97.6(2) . . ?
O7 As2 O17 99.5(2) . . ?
O28 As2 O17 99.3(2) . . ?
O32 As3 O25 101.1(2) . . ?
O32 As3 O30 99.9(2) . . ?
O25 As3 O30 99.1(2) . . ?
O27 As4 O17 98.9(2) . . ?
O27 As4 O34 99.5(2) . . ?
O17 As4 O34 99.6(2) . . ?
O16 As5 O36 99.6(2) . . ?
O16 As5 O1 99.5(2) . . ?
O36 As5 O1 98.2(2) . . ?
O23 As6 O1 100.2(2) . . ?
O23 As6 O26 99.5(2) . . ?
O1 As6 O26 98.7(2) . . ?
O12 As7 O20 99.6(2) . . ?
O12 As7 O22 99.4(2) . . ?
O20 As7 O22 98.9(2) . . ?
O10 As8 O31 98.9(2) . . ?
O10 As8 O20 99.8(2) . . ?
O31 As8 O20 98.9(2) . . ?
O2 V1 O29 112.5(3) . . ?
O2 V1 O24 110.2(3) . . ?
O29 V1 O24 82.0(2) . . ?
O2 V1 O31 110.4(3) . . ?
O29 V1 O31 136.9(2) . . ?
O24 V1 O31 79.5(2) . . ?
O2 V1 O22 107.7(3) . . ?
O29 V1 O22 79.9(2) . . ?
O24 V1 O22 141.8(2) . . ?
O31 V1 O22 91.3(2) . . ?
O2 V1 V9 115.3(2) . . ?
O29 V1 V9 40.83(15) . . ?
O24 V1 V9 41.43(15) . . ?
O31 V1 V9 113.88(16) . . ?
O22 V1 V9 115.75(15) . . ?
O2 V1 V2 113.6(2) . . ?
O29 V1 V2 114.32(16) . . ?
O24 V1 V2 39.26(15) . . ?
O31 V1 V2 40.47(15) . . ?
O22 V1 V2 124.44(16) . . ?
V9 V1 V2 77.70(5) . . ?
O2 V1 V7 113.6(2) . . ?
O29 V1 V7 39.22(15) . . ?
O24 V1 V7 116.16(15) . . ?
O31 V1 V7 122.37(15) . . ?
O22 V1 V7 40.92(14) . . ?
V9 V1 V7 78.07(5) . . ?
V2 V1 V7 132.54(5) . . ?
O8 V2 O21 107.4(3) . . ?
O8 V2 O24 110.1(3) . . ?
O21 V2 O24 142.4(2) . . ?
O8 V2 O31 106.8(2) . . ?
O21 V2 O31 88.7(2) . . ?
O24 V2 O31 79.1(2) . . ?
O8 V2 O28 108.9(2) . . ?
O21 V2 O28 79.1(2) . . ?
O24 V2 O28 90.3(2) . . ?
O31 V2 O28 144.2(2) . . ?
O8 V2 V1 111.1(2) . . ?
O21 V2 V1 122.35(16) . . ?
O24 V2 V1 39.25(16) . . ?
O31 V2 V1 40.03(14) . . ?
O28 V2 V1 123.78(16) . . ?
O8 V2 V3 111.6(2) . . ?
O21 V2 V3 38.91(15) . . ?
O24 V2 V3 123.25(16) . . ?
O31 V2 V3 121.66(15) . . ?
O28 V2 V3 40.33(15) . . ?
V1 V2 V3 137.28(5) . . ?
O19 V3 O21 109.6(3) . . ?
O19 V3 O33 112.2(2) . . ?
O21 V3 O33 82.7(2) . . ?
O19 V3 O28 107.2(3) . . ?
O21 V3 O28 79.4(2) . . ?
O33 V3 O28 140.2(2) . . ?
O19 V3 O34 109.7(3) . . ?
O21 V3 O34 140.5(2) . . ?
O33 V3 O34 78.8(2) . . ?
O28 V3 O34 93.1(2) . . ?
O19 V3 V11 113.5(2) . . ?
O21 V3 V11 41.89(14) . . ?
O33 V3 V11 41.29(15) . . ?
O28 V3 V11 116.16(15) . . ?
O34 V3 V11 115.34(15) . . ?
O19 V3 V2 112.0(2) . . ?
O21 V3 V2 38.63(14) . . ?
O33 V3 V2 115.18(15) . . ?
O28 V3 V2 40.85(15) . . ?
O34 V3 V2 124.84(16) . . ?
V11 V3 V2 78.32(5) . . ?
O19 V3 V4 115.3(2) . . ?
O21 V3 V4 115.12(15) . . ?
O33 V3 V4 38.25(15) . . ?
O28 V3 V4 124.70(16) . . ?
O34 V3 V4 40.68(14) . . ?
V11 V3 V4 77.50(5) . . ?
V2 V3 V4 132.28(5) . . ?
O15 V4 O35 109.7(2) . . ?
O15 V4 O33 109.7(2) . . ?
O35 V4 O33 140.6(2) . . ?
O15 V4 O26 104.6(2) . . ?
O35 V4 O26 79.8(2) . . ?
O33 V4 O26 90.4(2) . . ?
O15 V4 O34 107.7(3) . . ?
O35 V4 O34 89.5(2) . . ?
O33 V4 O34 78.7(2) . . ?
O26 V4 O34 147.7(2) . . ?
O15 V4 V12 110.2(2) . . ?
O35 V4 V12 39.28(15) . . ?
O33 V4 V12 122.78(15) . . ?
O26 V4 V12 40.69(15) . . ?
O34 V4 V12 123.94(16) . . ?
O15 V4 V3 112.2(2) . . ?
O35 V4 V3 121.90(15) . . ?
O33 V4 V3 38.43(14) . . ?
O26 V4 V3 124.04(16) . . ?
O34 V4 V3 40.36(15) . . ?
V12 V4 V3 137.61(5) . . ?
O11 V5 O39 109.0(3) . . ?
O11 V5 O38 106.8(2) . . ?
O39 V5 O38 144.2(2) . . ?
O11 V5 O36 107.0(3) . . ?
O39 V5 O36 89.5(2) . . ?
O38 V5 O36 81.1(2) . . ?
O11 V5 O30 106.3(2) . . ?
O39 V5 O30 78.0(2) . . ?
O38 V5 O30 91.1(2) . . ?
O36 V5 O30 146.7(2) . . ?
O11 V5 V12 110.7(2) . . ?
O39 V5 V12 123.45(15) . . ?
O38 V5 V12 40.13(15) . . ?
O36 V5 V12 41.04(14) . . ?
O30 V5 V12 125.10(15) . . ?
O11 V5 V6 111.7(2) . . ?
O39 V5 V6 37.44(14) . . ?
O38 V5 V6 124.34(15) . . ?
O36 V5 V6 121.69(16) . . ?
O30 V5 V6 40.55(14) . . ?
V12 V5 V6 137.67(5) . . ?
O18 V6 O39 108.0(2) . . ?
O18 V6 O37 110.6(2) . . ?
O39 V6 O37 85.8(2) . . ?
O18 V6 O40 110.8(2) . . ?
O39 V6 O40 141.1(2) . . ?
O37 V6 O40 78.6(2) . . ?
O18 V6 O30 107.6(2) . . ?
O39 V6 O30 78.7(2) . . ?
O37 V6 O30 141.5(2) . . ?
O40 V6 O30 91.8(2) . . ?
O18 V6 V10 112.0(2) . . ?
O39 V6 V10 43.51(15) . . ?
O37 V6 V10 42.73(14) . . ?
O40 V6 V10 115.98(15) . . ?
O30 V6 V10 116.86(15) . . ?
O18 V6 V5 111.99(18) . . ?
O39 V6 V5 38.34(15) . . ?
O37 V6 V5 117.38(15) . . ?
O40 V6 V5 123.20(15) . . ?
O30 V6 V5 40.37(14) . . ?
V10 V6 V5 79.30(5) . . ?
O18 V6 V7 115.31(18) . . ?
O39 V6 V7 117.65(16) . . ?
O37 V6 V7 38.46(14) . . ?
O40 V6 V7 40.21(14) . . ?
O30 V6 V7 123.70(15) . . ?
V10 V6 V7 78.77(5) . . ?
V5 V6 V7 132.42(5) . . ?
O14 V7 O29 108.9(3) . . ?
O14 V7 O37 110.8(3) . . ?
O29 V7 O37 140.3(2) . . ?
O14 V7 O22 107.9(3) . . ?
O29 V7 O22 79.6(2) . . ?
O37 V7 O22 89.3(2) . . ?
O14 V7 O40 106.0(3) . . ?
O29 V7 O40 90.4(2) . . ?
O37 V7 O40 77.9(2) . . ?
O22 V7 O40 146.1(2) . . ?
O14 V7 V1 111.2(2) . . ?
O29 V7 V1 39.00(15) . . ?
O37 V7 V1 122.39(15) . . ?
O22 V7 V1 40.77(14) . . ?
O40 V7 V1 124.25(15) . . ?
O14 V7 V6 112.1(2) . . ?
O29 V7 V6 122.23(16) . . ?
O37 V7 V6 37.66(14) . . ?
O22 V7 V6 121.85(15) . . ?
O40 V7 V6 40.30(14) . . ?
V1 V7 V6 136.74(5) . . ?
Q1 V8 O3 59.8(9) . . ?
Q1 V8 O35 71.0(9) . . ?
O3 V8 O35 109.3(3) . . ?
Q1 V8 O38 140.1(9) . . ?
O3 V8 O38 105.2(3) . . ?
O35 V8 O38 82.1(2) . . ?
Q1 V8 O27 63.6(8) . . ?
O3 V8 O27 108.0(3) . . ?
O35 V8 O27 89.6(2) . . ?
O38 V8 O27 146.7(2) . . ?
Q1 V8 O32 130.2(9) . . ?
O3 V8 O32 108.4(3) . . ?
O35 V8 O32 142.3(2) . . ?
O38 V8 O32 88.8(2) . . ?
O27 V8 O32 78.3(2) . . ?
Q1 V8 V12 105.2(9) . . ?
O3 V8 V12 110.0(2) . . ?
O35 V8 V12 40.84(14) . . ?
O38 V8 V12 41.45(14) . . ?
O27 V8 V12 125.07(16) . . ?
O32 V8 V12 123.15(17) . . ?
Q2 V9 O4 68.5(8) . . ?
Q2 V9 O29 63.4(8) . . ?
O4 V9 O29 109.3(3) . . ?
Q2 V9 O24 138.9(9) . . ?
O4 V9 O24 107.1(3) . . ?
O29 V9 O24 81.7(2) . . ?
Q2 V9 O7 131.8(9) . . ?
O4 V9 O7 107.8(3) . . ?
O29 V9 O7 142.9(2) . . ?
O24 V9 O7 89.1(2) . . ?
Q2 V9 O13 59.1(8) . . ?
O4 V9 O13 108.1(3) . . ?
O29 V9 O13 88.2(2) . . ?
O24 V9 O13 144.8(2) . . ?
O7 V9 O13 79.0(2) . . ?
Q2 V9 V1 100.3(8) . . ?
O4 V9 V1 110.8(2) . . ?
O29 V9 V1 40.80(15) . . ?
O24 V9 V1 41.13(15) . . ?
O7 V9 V1 123.61(17) . . ?
O13 V9 V1 123.37(17) . . ?
O5 V10 O37 107.6(3) . . ?
O5 V10 O39 108.4(3) . . ?
O37 V10 O39 82.9(2) . . ?
O5 V10 O12 107.8(3) . . ?
O37 V10 O12 88.8(2) . . ?
O39 V10 O12 143.7(2) . . ?
O5 V10 O16 108.2(3) . . ?
O37 V10 O16 144.0(2) . . ?
O39 V10 O16 88.3(2) . . ?
O12 V10 O16 78.0(2) . . ?
O5 V10 V6 109.7(2) . . ?
O37 V10 V6 41.75(14) . . ?
O39 V10 V6 41.55(14) . . ?
O12 V10 V6 124.76(16) . . ?
O16 V10 V6 124.31(16) . . ?
O5 V10 Zn3 115.8(2) . . ?
O37 V10 Zn3 119.16(14) . . ?
O39 V10 Zn3 118.31(15) . . ?
O12 V10 Zn3 39.25(15) . . ?
O16 V10 Zn3 38.82(14) . . ?
V6 V10 Zn3 134.50(5) . . ?
O6 V11 O33 108.5(3) . . ?
O6 V11 O21 109.9(3) . . ?
O33 V11 O21 81.9(2) . . ?
O6 V11 O10 107.7(3) . . ?
O33 V11 O10 143.8(2) . . ?
O21 V11 O10 88.4(2) . . ?
O6 V11 O23 107.1(3) . . ?
O33 V11 O23 88.8(2) . . ?
O21 V11 O23 142.9(2) . . ?
O10 V11 O23 78.2(2) . . ?
O6 V11 V3 110.9(2) . . ?
O33 V11 V3 41.15(14) . . ?
O21 V11 V3 41.27(15) . . ?
O10 V11 V3 124.27(16) . . ?
O23 V11 V3 124.20(16) . . ?
O9 V12 O35 109.9(3) . . ?
O9 V12 O38 109.5(3) . . ?
O35 V12 O38 82.2(2) . . ?
O9 V12 O26 107.8(3) . . ?
O35 V12 O26 79.8(2) . . ?
O38 V12 O26 142.2(2) . . ?
O9 V12 O36 111.4(3) . . ?
O35 V12 O36 138.5(2) . . ?
O38 V12 O36 80.5(2) . . ?
O26 V12 O36 91.5(2) . . ?
O9 V12 V8 113.4(2) . . ?
O35 V12 V8 40.82(14) . . ?
O38 V12 V8 41.60(14) . . ?
O26 V12 V8 115.52(15) . . ?
O36 V12 V8 115.17(15) . . ?
O9 V12 V5 115.4(2) . . ?
O35 V12 V5 114.44(15) . . ?
O38 V12 V5 39.66(15) . . ?
O26 V12 V5 124.05(16) . . ?
O36 V12 V5 40.93(14) . . ?
V8 V12 V5 77.90(5) . . ?
O9 V12 V4 112.5(2) . . ?
O35 V12 V4 38.88(14) . . ?
O38 V12 V4 115.84(15) . . ?
O26 V12 V4 41.02(14) . . ?
O36 V12 V4 122.85(16) . . ?
V8 V12 V4 77.52(5) . . ?
V5 V12 V4 131.63(5) . . ?
As6 O1 As5 133.2(3) . . ?
Q1 O3 V8 40.5(7) . . ?
Q2 O4 V9 43.8(6) . . ?
As2 O7 V9 125.4(3) . . ?
As2 O7 Zn4 131.3(3) . . ?
V9 O7 Zn4 103.2(2) . . ?
As8 O10 V11 124.5(3) . . ?
As8 O10 Zn3 132.3(3) . . ?
V11 O10 Zn3 102.9(2) . . ?
As7 O12 V10 124.8(3) . . ?
As7 O12 Zn3 132.5(3) . . ?
V10 O12 Zn3 102.7(2) . . ?
Q2 O13 As1 89.5(6) . . ?
Q2 O13 V9 37.1(6) . . ?
As1 O13 V9 124.2(3) . . ?
Q2 O13 Zn4 134.7(7) . . ?
As1 O13 Zn4 133.8(3) . . ?
V9 O13 Zn4 102.0(2) . . ?
As5 O16 V10 124.2(3) . . ?
As5 O16 Zn3 132.9(3) . . ?
V10 O16 Zn3 102.8(2) . . ?
As4 O17 As2 134.0(3) . . ?
V6 O18 Zn2 135.2(3) . . ?
As7 O20 As8 133.3(3) . . ?
V2 O21 V3 102.5(2) . . ?
V2 O21 V11 148.8(3) . . ?
V3 O21 V11 96.8(2) . . ?
As7 O22 V1 136.4(3) . . ?
As7 O22 V7 125.1(3) . . ?
V1 O22 V7 98.3(2) . . ?
As6 O23 V11 124.5(3) . . ?
As6 O23 Zn3 132.2(3) . . ?
V11 O23 Zn3 103.3(2) . . ?
V1 O24 V2 101.5(2) . . ?
V1 O24 V9 97.4(2) . . ?
V2 O24 V9 145.8(3) . . ?
As3 O25 As1 132.7(3) . . ?
As6 O26 V12 136.8(3) . . ?
As6 O26 V4 124.5(3) . . ?
V12 O26 V4 98.3(2) . . ?
As4 O27 Q1 96.7(6) . . ?
As4 O27 V8 124.2(3) . . ?
Q1 O27 V8 31.9(5) . . ?
As4 O27 Zn4 132.3(3) . . ?
Q1 O27 Zn4 129.6(6) . . ?
V8 O27 Zn4 103.5(2) . . ?
As2 O28 V3 136.2(3) . . ?
As2 O28 V2 124.8(3) . . ?
V3 O28 V2 98.8(2) . . ?
Q2 O29 V1 130.7(6) . . ?
Q2 O29 V9 37.8(6) . . ?
V1 O29 V9 98.4(2) . . ?
Q2 O29 V7 127.5(6) . . ?
V1 O29 V7 101.8(2) . . ?
V9 O29 V7 149.2(3) . . ?
As3 O30 V5 123.9(3) . . ?
As3 O30 V6 136.5(3) . . ?
V5 O30 V6 99.1(2) . . ?
As8 O31 V1 136.7(3) . . ?
As8 O31 V2 123.6(3) . . ?
V1 O31 V2 99.5(2) . . ?
As3 O32 V8 124.9(3) . . ?
As3 O32 Zn4 132.6(3) . . ?
V8 O32 Zn4 102.5(2) . . ?
V4 O33 V3 103.3(2) . . ?
V4 O33 V11 148.4(3) . . ?
V3 O33 V11 97.6(2) . . ?
As4 O34 V3 136.0(3) . . ?
As4 O34 V4 124.9(3) . . ?
V3 O34 V4 99.0(2) . . ?
Q1 O35 V4 134.5(5) . . ?
Q1 O35 V12 123.6(5) . . ?
V4 O35 V12 101.8(2) . . ?
Q1 O35 V8 31.9(5) . . ?
V4 O35 V8 148.3(3) . . ?
V12 O35 V8 98.3(2) . . ?
As5 O36 V5 124.2(3) . . ?
As5 O36 V12 137.7(3) . . ?
V5 O36 V12 98.0(2) . . ?
V6 O37 V10 95.5(2) . . ?
V6 O37 V7 103.9(2) . . ?
V10 O37 V7 148.0(3) . . ?
V5 O38 V12 100.2(2) . . ?
V5 O38 V8 145.4(3) . . ?
V12 O38 V8 97.0(2) . . ?
V6 O39 V5 104.2(2) . . ?
V6 O39 V10 94.9(2) . . ?
V5 O39 V10 147.7(3) . . ?
As1 O40 V7 122.4(3) . . ?
As1 O40 V6 137.9(3) . . ?
V7 O40 V6 99.5(2) . . ?
C5 N1 C1 118.2(7) . . ?
C5 N1 Zn3 123.7(5) . . ?
C1 N1 Zn3 118.1(5) . . ?
C9 N2 C11 117.0(7) . . ?
C9 N2 Zn4 124.9(6) . . ?
C11 N2 Zn4 117.9(5) . . ?
C17 N3 Zn2 109.8(5) . . ?
C17 N3 H3A 109.7 . . ?
Zn2 N3 H3A 109.7 . . ?
C17 N3 H3B 109.7 . . ?
Zn2 N3 H3B 109.7 . . ?
H3A N3 H3B 108.2 . . ?
C18 N4 Zn2 109.2(5) . . ?
C18 N4 H4B 109.8 . . ?
Zn2 N4 H4B 109.8 . . ?
C18 N4 H4C 109.8 . . ?
Zn2 N4 H4C 109.8 . . ?
H4B N4 H4C 108.3 . . ?
C13 N5 Zn1 110.7(8) . . ?
C13 N5 H5B 109.5 . . ?
Zn1 N5 H5B 109.5 . . ?
C13 N5 H5C 109.5 . . ?
Zn1 N5 H5C 109.5 . . ?
H5B N5 H5C 108.1 . . ?
C14 N6 Zn1 109.6(8) . . ?
C14 N6 H6C 109.8 . . ?
Zn1 N6 H6C 109.8 . . ?
C14 N6 H6D 109.8 . . ?
Zn1 N6 H6D 109.8 . . ?
H6C N6 H6D 108.2 . . ?
C15 N7 Zn1 109.0(6) . . ?
C15 N7 H7C 109.9 . . ?
Zn1 N7 H7C 109.9 . . ?
C15 N7 H7D 109.9 . . ?
Zn1 N7 H7D 109.9 . . ?
H7C N7 H7D 108.3 . . ?
C16 N8 Zn1 108.4(6) . . ?
C16 N8 H8A 110.0 . . ?
Zn1 N8 H8A 110.0 . . ?
C16 N8 H8B 110.0 . . ?
Zn1 N8 H8B 110.0 . . ?
H8A N8 H8B 108.4 . . ?
C19 N9 Zn1 120.5(7) . . ?
C19 N9 H9B 107.2 . . ?
Zn1 N9 H9B 107.2 . . ?
C19 N9 H9C 107.2 . . ?
Zn1 N9 H9C 107.2 . . ?
H9B N9 H9C 106.8 . . ?
N1 C1 C2 122.0(7) . . ?
N1 C1 H1A 119.0 . . ?
C2 C1 H1A 119.0 . . ?
C3 C2 C1 120.3(8) . . ?
C3 C2 H2A 119.8 . . ?
C1 C2 H2A 119.8 . . ?
C2 C3 C4 118.1(8) . . ?
C2 C3 C6 120.4(8) . . ?
C4 C3 C6 121.2(7) . . ?
C5 C4 C3 118.6(7) . . ?
C5 C4 H4A 120.7 . . ?
C3 C4 H4A 120.7 . . ?
N1 C5 C4 122.7(7) . . ?
N1 C5 H5A 118.7 . . ?
C4 C5 H5A 118.7 . . ?
C7 C6 C3 108.4(7) . . ?
C7 C6 H6A 110.0 . . ?
C3 C6 H6A 110.0 . . ?
C7 C6 H6B 110.0 . . ?
C3 C6 H6B 110.0 . . ?
H6A C6 H6B 108.4 . . ?
C6 C7 C8 114.8(7) . . ?
C6 C7 H7A 108.6 . . ?
C8 C7 H7A 108.6 . . ?
C6 C7 H7B 108.6 . . ?
C8 C7 H7B 108.6 . . ?
H7A C7 H7B 107.5 . . ?
C12 C8 C10 116.4(8) 4_465 4_465 ?
C12 C8 C7 122.3(8) 4_465 . ?
C10 C8 C7 121.2(8) 4_465 . ?
N2 C9 C10 123.0(8) . . ?
N2 C9 H9A 118.5 . . ?
C10 C9 H9A 118.5 . . ?
C9 C10 C8 119.5(8) . 4_766 ?
C9 C10 H10A 120.3 . . ?
C8 C10 H10A 120.3 4_766 . ?
N2 C11 C12 123.5(8) . . ?
N2 C11 H11A 118.2 . . ?
C12 C11 H11A 118.2 . . ?
C11 C12 C8 120.4(9) . 4_766 ?
C11 C12 H12A 119.8 . . ?
C8 C12 H12A 119.8 4_766 . ?
N5 C13 C14 111.3(12) . . ?
N5 C13 H13A 109.4 . . ?
C14 C13 H13A 109.4 . . ?
N5 C13 H13B 109.4 . . ?
C14 C13 H13B 109.4 . . ?
H13A C13 H13B 108.0 . . ?
N6 C14 C13 112.1(11) . . ?
N6 C14 H14A 109.2 . . ?
C13 C14 H14A 109.2 . . ?
N6 C14 H14B 109.2 . . ?
C13 C14 H14B 109.2 . . ?
H14A C14 H14B 107.9 . . ?
C16 C15 N7 110.9(9) . . ?
C16 C15 H15A 109.5 . . ?
N7 C15 H15A 109.5 . . ?
C16 C15 H15B 109.5 . . ?
N7 C15 H15B 109.5 . . ?
H15A C15 H15B 108.1 . . ?
C15 C16 N8 111.8(10) . . ?
C15 C16 H16A 109.2 . . ?
N8 C16 H16A 109.2 . . ?
C15 C16 H16B 109.2 . . ?
N8 C16 H16B 109.2 . . ?
H16A C16 H16B 107.9 . . ?
N3 C17 C18 108.9(8) . . ?
N3 C17 H17A 109.9 . . ?
C18 C17 H17A 109.9 . . ?
N3 C17 H17B 109.9 . . ?
C18 C17 H17B 109.9 . . ?
H17A C17 H17B 108.3 . . ?
N4 C18 C17 110.2(8) . . ?
N4 C18 H18A 109.6 . . ?
C17 C18 H18A 109.6 . . ?
N4 C18 H18B 109.6 . . ?
C17 C18 H18B 109.6 . . ?
H18A C18 H18B 108.1 . . ?
N9 C19 C19 118.3(12) . 3_467 ?
N9 C19 H19B 107.7 . . ?
C19 C19 H19B 107.7 3_467 . ?
N9 C19 H19C 107.7 . . ?
C19 C19 H19C 107.7 3_467 . ?
H19B C19 H19C 107.1 . . ?
V8 Q1 O3 79.7(10) . . ?
V8 Q1 O27 84.5(10) . . ?
O3 Q1 O27 131.0(11) . . ?
V8 Q1 O35 77.0(9) . . ?
O3 Q1 O35 122.7(10) . . ?
O27 Q1 O35 97.8(8) . . ?
V9 Q2 O4 67.6(8) . . ?
V9 Q2 O13 83.8(10) . . ?
O4 Q2 O13 122.2(11) . . ?
V9 Q2 O29 78.8(9) . . ?
O4 Q2 O29 117.7(10) . . ?
O13 Q2 O29 103.4(9) . . ?
V9 Q2 As1 126.7(11) . . ?
O4 Q2 As1 147.2(10) . . ?
O13 Q2 As1 45.9(5) . . ?
O29 Q2 As1 94.9(7) . . ?

loop_
_geom_bond_atom_site_label_1
_geom_bond_atom_site_label_2
_geom_bond_distance
_geom_bond_site_symmetry_2
_geom_bond_publ_flag
Zn1 N9 2.077(8) . ?
Zn1 N5 2.106(9) . ?
Zn1 N8 2.129(8) . ?
Zn1 N7 2.149(8) . ?
Zn1 N6 2.157(9) . ?
Zn2 N4 2.113(7) . ?
Zn2 N4 2.113(7) 3_566 ?
Zn2 N3 2.142(7) . ?
Zn2 N3 2.142(7) 3_566 ?
Zn2 O18 2.288(5) 3_566 ?
Zn2 O18 2.288(5) . ?
Zn3 O16 2.012(5) . ?
Zn3 N1 2.020(6) . ?
Zn3 O12 2.030(5) . ?
Zn3 O23 2.047(5) . ?
Zn3 O10 2.058(5) . ?
Zn3 V10 3.1297(16) . ?
Zn4 N2 2.028(6) . ?
Zn4 O27 2.036(5) . ?
Zn4 O7 2.037(5) . ?
Zn4 O13 2.059(5) . ?
Zn4 O32 2.058(5) . ?
As1 O13 1.750(5) . ?
As1 O25 1.789(5) . ?
As1 O40 1.785(5) . ?
As1 Q2 2.439(17) . ?
As2 O7 1.746(5) . ?
As2 O28 1.788(5) . ?
As2 O17 1.795(6) . ?
As3 O32 1.735(5) . ?
As3 O25 1.771(5) . ?
As3 O30 1.806(5) . ?
As4 O27 1.751(5) . ?
As4 O17 1.768(6) . ?
As4 O34 1.782(5) . ?
As5 O16 1.757(5) . ?
As5 O36 1.772(5) . ?
As5 O1 1.788(5) . ?
As6 O23 1.734(5) . ?
As6 O1 1.781(5) . ?
As6 O26 1.788(5) . ?
As7 O12 1.752(5) . ?
As7 O20 1.779(5) . ?
As7 O22 1.779(5) . ?
As8 O10 1.733(5) . ?
As8 O31 1.777(5) . ?
As8 O20 1.781(5) . ?
V1 O2 1.607(5) . ?
V1 O29 1.928(5) . ?
V1 O24 1.937(5) . ?
V1 O31 1.957(5) . ?
V1 O22 1.980(5) . ?
V1 V9 2.920(2) . ?
V1 V2 3.0003(19) . ?
V1 V7 2.9998(18) . ?
V2 O8 1.616(5) . ?
V2 O21 1.924(5) . ?
V2 O24 1.937(5) . ?
V2 O31 1.974(5) . ?
V2 O28 1.992(5) . ?
V2 V3 3.0090(18) . ?
V3 O19 1.603(5) . ?
V3 O21 1.935(5) . ?
V3 O33 1.934(5) . ?
V3 O28 1.971(5) . ?
V3 O34 1.985(5) . ?
V3 V11 2.913(2) . ?
V3 V4 3.0280(17) . ?
V4 O15 1.601(5) . ?
V4 O35 1.927(5) . ?
V4 O33 1.927(5) . ?
V4 O26 1.993(5) . ?
V4 O34 1.998(5) . ?
V4 V12 3.0044(17) . ?
V5 O11 1.598(5) . ?
V5 O39 1.941(5) . ?
V5 O38 1.942(5) . ?
V5 O36 1.981(5) . ?
V5 O30 1.990(5) . ?
V5 V12 2.9947(18) . ?
V5 V6 3.0330(17) . ?
V6 O18 1.630(5) . ?
V6 O39 1.902(5) . ?
V6 O37 1.912(5) . ?
V6 O40 1.992(5) . ?
V6 O30 1.997(5) . ?
V6 V10 2.8573(19) . ?
V6 V7 3.0373(17) . ?
V7 O14 1.603(5) . ?
V7 O29 1.938(5) . ?
V7 O37 1.946(5) . ?
V7 O22 1.986(5) . ?
V7 O40 1.988(5) . ?
V8 Q1 1.055(16) . ?
V8 O3 1.599(6) . ?
V8 O35 1.943(5) . ?
V8 O38 1.967(5) . ?
V8 O27 1.987(5) . ?
V8 O32 1.991(5) . ?
V8 V12 2.9406(19) . ?
V9 Q2 1.206(17) . ?
V9 O4 1.610(5) . ?
V9 O29 1.930(5) . ?
V9 O24 1.949(5) . ?
V9 O7 1.973(6) . ?
V9 O13 1.986(5) . ?
V10 O5 1.587(5) . ?
V10 O37 1.948(5) . ?
V10 O39 1.974(5) . ?
V10 O12 1.979(5) . ?
V10 O16 1.993(5) . ?
V11 O6 1.600(5) . ?
V11 O33 1.939(5) . ?
V11 O21 1.959(5) . ?
V11 O10 1.992(5) . ?
V11 O23 1.991(5) . ?
V12 O9 1.592(5) . ?
V12 O35 1.944(5) . ?
V12 O38 1.961(5) . ?
V12 O26 1.980(5) . ?
V12 O36 1.986(5) . ?
O3 Q1 1.404(16) . ?
O4 Q2 1.620(18) . ?
O13 Q2 1.715(18) . ?
O27 Q1 1.788(16) . ?
O29 Q2 1.758(18) . ?
O35 Q1 1.885(16) . ?
N1 C5 1.342(10) . ?
N1 C1 1.353(10) . ?
N2 C9 1.326(11) . ?
N2 C11 1.339(10) . ?
N3 C17 1.466(12) . ?
N3 H3A 0.9000 . ?
N3 H3B 0.9000 . ?
N4 C18 1.449(12) . ?
N4 H4B 0.9000 . ?
N4 H4C 0.9000 . ?
N5 C13 1.447(17) . ?
N5 H5B 0.9000 . ?
N5 H5C 0.9000 . ?
N6 C14 1.417(17) . ?
N6 H6C 0.9000 . ?
N6 H6D 0.9000 . ?
N7 C15 1.437(13) . ?
N7 H7C 0.9000 . ?
N7 H7D 0.9000 . ?
N8 C16 1.473(13) . ?
N8 H8A 0.9000 . ?
N8 H8B 0.9000 . ?
N9 C19 1.370(14) . ?
N9 H9B 0.9000 . ?
N9 H9C 0.9000 . ?
C1 C2 1.380(11) . ?
C1 H1A 0.9300 . ?
C2 C3 1.371(11) . ?
C2 H2A 0.9300 . ?
C3 C4 1.405(11) . ?
C3 C6 1.527(11) . ?
C4 C5 1.391(11) . ?
C4 H4A 0.9300 . ?
C5 H5A 0.9300 . ?
C6 C7 1.493(11) . ?
C6 H6A 0.9700 . ?
C6 H6B 0.9700 . ?
C7 C8 1.501(11) . ?
C7 H7A 0.9700 . ?
C7 H7B 0.9700 . ?
C8 C12 1.370(12) 4_465 ?
C8 C10 1.408(12) 4_465 ?
C9 C10 1.383(12) . ?
C9 H9A 0.9300 . ?
C10 C8 1.408(12) 4_766 ?
C10 H10A 0.9300 . ?
C11 C12 1.367(12) . ?
C11 H11A 0.9300 . ?
C12 C8 1.370(12) 4_766 ?
C12 H12A 0.9300 . ?
C13 C14 1.49(2) . ?
C13 H13A 0.9700 . ?
C13 H13B 0.9700 . ?
C14 H14A 0.9700 . ?
C14 H14B 0.9700 . ?
C15 C16 1.430(15) . ?
C15 H15A 0.9700 . ?
C15 H15B 0.9700 . ?
C16 H16A 0.9700 . ?
C16 H16B 0.9700 . ?
C17 C18 1.525(14) . ?
C17 H17A 0.9700 . ?
C17 H17B 0.9700 . ?
C18 H18A 0.9700 . ?
C18 H18B 0.9700 . ?
C19 C19 1.50(2) 3_467 ?
C19 H19B 0.9700 . ?
C19 H19C 0.9700 . ?
OW5 OW6 1.547(14) . ?
